data_1531544
loop_
_publ_author_name
'Kokunov, Yu.V.'
'Detkov, D.G.'
'Mikhailov, Yu.N.'
'Erahova, M.M.'
'Gorbunova, Yu.E.'

_publ_section_title
;
 Tin(II) sulfato fluoro mixed complexes. The synthesis and structureof M
 (Sn F (S O4)) (M = N H4 and K)
;
_journal_name_full 'Zhurnal Neorganicheskoi Khimii'
_journal_page_first 266
_journal_page_last 270
_journal_volume 46
_journal_year 2001
_chemical_formula_sum 'F K O4 S Sn'
_chemical_name_systematic 'K (Sn F (S O4))'
_space_group_IT_number 2
_symmetry_space_group_name_Hall '-P 1'
_symmetry_space_group_name_H-M 'P -1'
_cell_angle_alpha 107.77
_cell_angle_beta 101.93
_cell_angle_gamma 109.91
_cell_formula_units_Z 2
_cell_length_a 6.098
_cell_length_b 7.115
_cell_length_c 7.242
_cell_volume 263.859
_citation_journal_id_ASTM ZNOKAQ
_cod_data_source_file Kokunov_ZNOKAQ_2001_109.cif
_cod_data_source_block F1K1O4S1Sn1
_cod_original_cell_volume 263.8591
_cod_original_formula_sum 'F1 K1 O4 S1 Sn1'
_cod_database_code 1531544

loop_
_symmetry_equiv_pos_as_xyz
x,y,z
-x,-y,-z

loop_
_atom_site_label
_atom_site_type_symbol
_atom_site_fract_x
_atom_site_fract_y
_atom_site_fract_z
_atom_site_occupancy
_atom_site_U_iso_or_equiv
F1 F-1 0.2357 0.0226 0.0392 1 0.0
O2 O-2 0.5462 0.2092 0.4373 1 0.0
Sn1 Sn+2 0.1317 0.0561 0.2937 1 0.0
O3 O-2 0.1859 0.4203 0.3264 1 0.0
O4 O-2 0.5204 0.6413 0.2463 1 0.0
K1 K+1 0.309 0.6612 0.8677 1 0.0
S1 S+6 0.3321 0.6393 0.3401 1 0.0
O1 O-2 0.1574 0.7102 0.238 1 0.0
